data_7715356
loop_
_publ_author_name
'Huang, Ying-Ying'
'He, Yong'
'Liu, Yang'
'Fu, Jin-Hui'
'Liu, Xiao-Lin'
'Wu, Xin-Tao'
'Sheng, Tian-Lu'

_publ_section_title
;
 Fine-tuning of thermally induced SCO behaviors of trinuclear
 cyanido-bridged complexes by regulating the electron donating ability of
 C<sub>CN</sub>-terminal fragments.
;
_journal_issue 8
_journal_name_full 'Dalton transactions (Cambridge, England : 2003)'
_journal_page_first 3777
_journal_page_last 3784
_journal_paper_doi 10.1039/d3dt04226j
_journal_volume 53
_journal_year 2024
_chemical_formula_moiety 'C96 H94 Fe3 N14 P4, 2(C F3 O3 S)'
_chemical_formula_sum 'C98 H94 F6 Fe3 N14 O6 P4 S2'
_chemical_formula_weight 2033.42
_space_group_crystal_system monoclinic
_space_group_IT_number 14
_space_group_name_Hall '-P 2yn'
_space_group_name_H-M_alt 'P 1 21/n 1'
_atom_sites_solution_hydrogens geom
_atom_sites_solution_primary dual
_audit_creation_date 2023-12-01
_audit_creation_method
;
Olex2 1.3
(compiled 2020.11.12 svn.r5f609507 for OlexSys, GUI svn.r6408)
;
_audit_update_record
;
2023-12-09 deposited with the CCDC.	2024-01-23 downloaded from the CCDC.
;
_cell_angle_alpha 90
_cell_angle_beta 101.0760(10)
_cell_angle_gamma 90
_cell_formula_units_Z 2
_cell_length_a 12.2516(2)
_cell_length_b 20.5089(3)
_cell_length_c 19.4786(3)
_cell_measurement_reflns_used 20962
_cell_measurement_temperature 293(2)
_cell_measurement_theta_max 60.2930
_cell_measurement_theta_min 3.4290
_cell_volume 4803.16(13)
_computing_cell_refinement 'CrysAlisPro 1.171.41.93a (Rigaku OD, 2020)'
_computing_data_collection 'CrysAlisPro 1.171.41.93a (Rigaku OD, 2020)'
_computing_data_reduction 'CrysAlisPro 1.171.41.93a (Rigaku OD, 2020)'
_computing_molecular_graphics 'Olex2 1.3 (Dolomanov et al., 2009)'
_computing_publication_material 'Olex2 1.3 (Dolomanov et al., 2009)'
_computing_structure_refinement 'SHELXL 2018/3 (Sheldrick, 2015)'
_computing_structure_solution 'SHELXT 2018/2 (Sheldrick, 2018)'
_diffrn_ambient_temperature 293(2)
_diffrn_detector 'Hybrid Pixel Array Detector'
_diffrn_detector_area_resol_mean 10.0000
_diffrn_detector_type HyPix
_diffrn_measured_fraction_theta_full 0.999
_diffrn_measured_fraction_theta_max 0.999
_diffrn_measurement_details
;
List of Runs (angles in degrees, time in seconds):

  # Type    Start    End  Width  t~exp~   \w     \q     \k     \f   Frames
#--------------------------------------------------------------------------
  1  \w     32.00 114.00   0.50    0.09    --   73.53-147.00 147.00  164
  2  \w     41.00  66.00   0.50    0.09    --   73.53-124.00 -46.00   50
  3  \w      3.00  70.00   0.50    0.09    --   73.53 -38.00 -30.00  134
  4  \w     83.00 114.00   0.50    0.09    --   73.53 124.00  31.00   62
  5  \w     81.00 106.00   0.50    0.09    --   73.53 147.00-162.00   50
  6  \w    -17.00  64.00   0.50    0.05    --   -0.62  57.00-180.00  162
  7  \w     41.00  69.00   0.50    0.05    --   -0.62  38.00 -90.00   56
  8  \w    -57.00 -31.00   0.50    0.09    --  -74.78  38.00  60.00   52
  9  \w    -29.00  -3.00   0.50    0.09    --  -74.78  38.00  60.00   52
 10  \w    -89.00  -5.00   0.50    0.09    --  -74.78  57.00  60.00  168
 11  \w    -90.00 -65.00   0.50    0.09    --  -74.78 124.00  31.00   50
 12  \w   -106.00 -38.00   0.50    0.09    --  -74.78 125.00 150.00  136
 13  \w   -127.00 -35.00   0.50    0.09    --  -74.78 147.00-162.00  184
 14  \w   -146.00 -81.00   0.50    0.09    --  -74.78-125.00-180.00  130
 15  \w   -138.00-113.00   0.50    0.09    --  -74.78-124.00 -46.00   50
 16  \w   -148.00 -88.00   0.50    0.09    --  -74.78 -99.00 -30.00  120
 17  \w   -130.00-105.00   0.50    0.09    --  -74.78-147.00 147.00   50
 18  \w   -133.00 -88.00   0.50    0.09    --  -74.78 -99.00  60.00   90
 19  \w    -19.00   7.00   0.50    0.05    --   -0.62 -38.00   0.00   52
;
_diffrn_measurement_device 'four-circle diffractometer'
_diffrn_measurement_device_type 'ROD, Synergy Custom system, HyPix'
_diffrn_measurement_method '\w scans'
_diffrn_orient_matrix_type 'CrysAlisPro convention (1999,Acta A55,543-557)'
_diffrn_orient_matrix_UB_11 -0.0071991000
_diffrn_orient_matrix_UB_12 0.0643055000
_diffrn_orient_matrix_UB_13 -0.0120125000
_diffrn_orient_matrix_UB_21 0.0200228000
_diffrn_orient_matrix_UB_22 -0.0097788000
_diffrn_orient_matrix_UB_23 -0.0644386000
_diffrn_orient_matrix_UB_31 -0.1092926000
_diffrn_orient_matrix_UB_32 -0.0060143000
_diffrn_orient_matrix_UB_33 -0.0247219000
_diffrn_radiation_monochromator mirror
_diffrn_radiation_probe x-ray
_diffrn_radiation_type 'Ga K\a'
_diffrn_radiation_wavelength 1.3405
_diffrn_reflns_av_R_equivalents 0.0288
_diffrn_reflns_av_unetI/netI 0.0264
_diffrn_reflns_Laue_measured_fraction_full 0.999
_diffrn_reflns_Laue_measured_fraction_max 0.999
_diffrn_reflns_limit_h_max 11
_diffrn_reflns_limit_h_min -14
_diffrn_reflns_limit_k_max 25
_diffrn_reflns_limit_k_min -24
_diffrn_reflns_limit_l_max 23
_diffrn_reflns_limit_l_min -23
_diffrn_reflns_number 41673
_diffrn_reflns_point_group_measured_fraction_full 0.999
_diffrn_reflns_point_group_measured_fraction_max 0.999
_diffrn_reflns_theta_full 53.543
_diffrn_reflns_theta_max 54.821
_diffrn_reflns_theta_min 2.747
_diffrn_source 'micro-focus metaljet'
_exptl_absorpt_coefficient_mu 3.558
_exptl_absorpt_correction_T_max 1.00000
_exptl_absorpt_correction_T_min 0.82800
_exptl_absorpt_correction_type multi-scan
_exptl_absorpt_process_details
;
CrysAlisPro 1.171.41.93a (Rigaku Oxford Diffraction, 2020)
Empirical absorption correction using spherical harmonics,
implemented in SCALE3 ABSPACK scaling algorithm.
;
_exptl_crystal_density_diffrn 1.406
_exptl_crystal_description Block
_exptl_crystal_F_000 2104
_exptl_crystal_size_max 0.385
_exptl_crystal_size_mid 0.327
_exptl_crystal_size_min 0.216
_refine_diff_density_max 0.826
_refine_diff_density_min -0.874
_refine_diff_density_rms 0.055
_refine_ls_extinction_method none
_refine_ls_goodness_of_fit_ref 0.987
_refine_ls_hydrogen_treatment constr
_refine_ls_matrix_type full
_refine_ls_number_parameters 605
_refine_ls_number_reflns 9106
_refine_ls_number_restraints 2
_refine_ls_restrained_S_all 0.990
_refine_ls_R_factor_all 0.0532
_refine_ls_R_factor_gt 0.0444
_refine_ls_shift/su_max 0.001
_refine_ls_shift/su_mean 0.000
_refine_ls_structure_factor_coef Fsqd
_refine_ls_weighting_details 'w=1/[\s^2^(Fo^2^)+(0.0728P)^2^+3.7233P] where P=(Fo^2^+2Fc^2^)/3'
_refine_ls_weighting_scheme calc
_refine_ls_wR_factor_gt 0.1210
_refine_ls_wR_factor_ref 0.1268
_reflns_Friedel_coverage 0.000
_reflns_number_gt 7781
_reflns_number_total 9106
_reflns_threshold_expression 'I > 2\s(I)'
_cod_data_source_file d3dt04226j2.cif
_cod_data_source_block Cp4Fe
_cod_database_code 7715356
_shelx_shelxl_version_number 2018/3
_chemical_oxdiff_formula 'C H O N P F Fe'
_chemical_oxdiff_usercomment 'C H O N P F  Fe'
_shelx_space_group_comment
;
The symmetry employed for this shelxl refinement is uniquely defined
by the following loop, which should always be used as a source of
symmetry information in preference to the above space-group names.
They are only intended as comments.
;
_reflns_odcompleteness_completeness 99.81
_reflns_odcompleteness_iscentric 1
_reflns_odcompleteness_theta 56.82
_olex2_refinement_description
;
1. Fixed Uiso
 At 1.2 times of:
  All C(H) groups, All C(H,H) groups, All N(H,H) groups
 At 1.5 times of:
  All C(H,H,H) groups
2. Restrained distances
 H5-H6A
 1.92 with sigma of 0.001
3. Rigid bond restraints
 C5, C4
 with sigma for 1-2 distances of 0.01 and sigma for 1-3 distances of 0.02
4.a Secondary CH2 refined with riding coordinates:
 C26(H26A,H26B), C27(H27A,H27B)
4.b Aromatic/amide H refined with riding coordinates:
 C41(H41), C33(H33), C39(H39), C25(H25), C15(H15), C2(H2), C21(H21), C35(H35),
 C29(H29), C10(H10), C12(H12), C38(H38), C16(H16), C22(H22), C36(H36), C19(H19),
  C11(H11), C30(H30), C17(H17), C32(H32), C24(H24), C5(H5), C13(H13), C37(H37),
 C23(H23), C31(H31), C3(H3), C18(H18), C4(H4)
4.c X=CH2 refined with riding coordinates:
 N6(H6A,H6B)
4.d Idealised Me refined as rotating group:
 C45(H45A,H45B,H45C), C47(H47A,H47B,H47C), C46(H46A,H46B,H46C), C48(H48A,H48B,
 H48C)
;
_olex2_submission_special_instructions 'No special instructions were received'
_oxdiff_exptl_absorpt_empirical_details
;
Empirical correction (ABSPACK) includes:
- Absorption correction using spherical harmonics
- Frame scaling
;
_oxdiff_exptl_absorpt_empirical_full_max 1.428
_oxdiff_exptl_absorpt_empirical_full_min 0.793

loop_
_space_group_symop_operation_xyz
'x, y, z'
'-x+1/2, y+1/2, -z+1/2'
'-x, -y, -z'
'x-1/2, -y-1/2, z-1/2'

loop_
_atom_site_label
_atom_site_type_symbol
_atom_site_fract_x
_atom_site_fract_y
_atom_site_fract_z
_atom_site_U_iso_or_equiv
_atom_site_adp_type
_atom_site_occupancy
_atom_site_site_symmetry_order
_atom_site_calc_flag
_atom_site_refinement_flags_posn
_atom_site_refinement_flags_adp
_atom_site_refinement_flags_occupancy
_atom_site_disorder_assembly
_atom_site_disorder_group
Fe2 Fe 0.25300(3) 0.68295(2) 0.55739(2) 0.03147(11) Uani 1 1 d . . . . .
Fe1 Fe 0.500000 0.500000 0.500000 0.03459(13) Uani 1 2 d S . P . .
P1 P 0.33317(5) 0.74600(3) 0.49148(3) 0.03677(16) Uani 1 1 d . . . . .
P2 P 0.38854(5) 0.71731(3) 0.63907(3) 0.03731(16) Uani 1 1 d . . . . .
S1 S -0.21317(8) 0.82479(5) 0.53318(5) 0.0696(3) Uani 1 1 d . . . . .
N1 N 0.40106(19) 0.57321(11) 0.52879(12) 0.0433(5) Uani 1 1 d . . . . .
N5 N 0.21357(18) 0.40362(11) 0.39713(12) 0.0438(5) Uani 1 1 d . . . . .
N3 N 0.35971(18) 0.46511(11) 0.42477(12) 0.0409(5) Uani 1 1 d . . . . .
N2 N 0.41500(18) 0.42995(11) 0.55902(11) 0.0408(5) Uani 1 1 d . . . . .
N4 N 0.31533(19) 0.47728(12) 0.35653(12) 0.0456(5) Uani 1 1 d . . . . .
C40 C 0.0879(2) 0.68334(14) 0.49756(14) 0.0425(6) Uani 1 1 d . . . . .
N6 N 0.1269(2) 0.35940(15) 0.40104(13) 0.0662(8) Uani 1 1 d . . . . .
H6A H 0.123852 0.340378 0.439983 0.079 Uiso 1 1 calc DR U . . .
H6B H 0.077001 0.351447 0.364496 0.079 Uiso 1 1 calc R U . . .
C7 C 0.2976(2) 0.42129(13) 0.44928(14) 0.0403(6) Uani 1 1 d . . . . .
C1 C 0.3456(2) 0.61637(13) 0.54044(13) 0.0364(5) Uani 1 1 d . . . . .
C44 C 0.1184(2) 0.61946(14) 0.52038(15) 0.0442(6) Uani 1 1 d . . . . .
C43 C 0.1446(2) 0.61976(14) 0.59533(15) 0.0454(6) Uani 1 1 d . . . . .
C41 C 0.0954(2) 0.72313(14) 0.55796(15) 0.0435(6) Uani 1 1 d . . . . .
H41 H 0.081117 0.767669 0.557861 0.052 Uiso 1 1 calc R U . . .
C14 C 0.3102(2) 0.73227(15) 0.39693(14) 0.0456(6) Uani 1 1 d . . . . .
C6 C 0.3227(2) 0.40039(14) 0.52271(15) 0.0440(6) Uani 1 1 d . . . . .
C8 C 0.2268(2) 0.43937(13) 0.33980(15) 0.0432(6) Uani 1 1 d . . . . .
C28 C 0.3830(3) 0.79790(14) 0.67913(14) 0.0464(6) Uani 1 1 d . . . . .
N7 N 0.0575(2) 0.40772(16) 0.26408(16) 0.0700(8) Uani 1 1 d . . . . .
C42 C 0.1282(2) 0.68422(14) 0.61814(15) 0.0446(6) Uani 1 1 d . . . . .
C20 C 0.3167(3) 0.83410(14) 0.49895(14) 0.0460(6) Uani 1 1 d . . . . .
O1 O -0.2316(3) 0.77522(15) 0.57991(17) 0.0962(9) Uani 1 1 d . . . . .
C34 C 0.4285(2) 0.66396(14) 0.71549(13) 0.0438(6) Uani 1 1 d . . . . .
C26 C 0.4835(2) 0.73164(15) 0.51963(14) 0.0444(6) Uani 1 1 d . . . . .
H26A H 0.504492 0.692739 0.496976 0.053 Uiso 1 1 calc R U . . .
H26B H 0.524391 0.768175 0.505516 0.053 Uiso 1 1 calc R U . . .
C27 C 0.5143(2) 0.72326(17) 0.59952(15) 0.0500(7) Uani 1 1 d . . . . .
H27A H 0.558806 0.760132 0.619644 0.060 Uiso 1 1 calc R U . . .
H27B H 0.558693 0.684122 0.610379 0.060 Uiso 1 1 calc R U . . .
C9 C 0.1557(2) 0.43751(14) 0.27028(16) 0.0481(7) Uani 1 1 d . . . . .
C33 C 0.2889(3) 0.83631(15) 0.66310(16) 0.0539(7) Uani 1 1 d . . . . .
H33 H 0.226278 0.820464 0.633017 0.065 Uiso 1 1 calc R U . . .
C39 C 0.4041(3) 0.67995(16) 0.78010(15) 0.0549(8) Uani 1 1 d . . . . .
H39 H 0.375822 0.721041 0.786880 0.066 Uiso 1 1 calc R U . . .
F1 F -0.0374(3) 0.85279(16) 0.6256(2) 0.1444(14) Uani 1 1 d . . . . .
C25 C 0.2110(3) 0.86131(16) 0.48469(18) 0.0608(8) Uani 1 1 d . . . . .
H25 H 0.150047 0.835103 0.467257 0.073 Uiso 1 1 calc R U . . .
C15 C 0.3081(3) 0.66862(17) 0.37230(16) 0.0576(8) Uani 1 1 d . . . . .
H15 H 0.318296 0.634136 0.403888 0.069 Uiso 1 1 calc R U . . .
C45 C 0.0423(3) 0.70339(18) 0.42387(16) 0.0572(8) Uani 1 1 d . . . . .
H45A H 0.042446 0.750097 0.420594 0.086 Uiso 1 1 calc R U . . .
H45B H -0.032403 0.687521 0.410211 0.086 Uiso 1 1 calc R U . . .
H45C H 0.087693 0.685439 0.393463 0.086 Uiso 1 1 calc R U . . .
C2 C 0.4456(3) 0.41579(17) 0.62611(17) 0.0592(8) Uani 1 1 d . . . . .
H2 H 0.508724 0.435911 0.651389 0.071 Uiso 1 1 calc R U . . .
C21 C 0.4065(3) 0.87454(15) 0.52446(16) 0.0572(8) Uani 1 1 d . . . . .
H21 H 0.478170 0.857542 0.533741 0.069 Uiso 1 1 calc R U . . .
C35 C 0.4727(3) 0.60285(17) 0.70761(16) 0.0606(9) Uani 1 1 d . . . . .
H35 H 0.490084 0.591225 0.664832 0.073 Uiso 1 1 calc R U . . .
C47 C 0.1739(3) 0.56076(18) 0.6407(2) 0.0688(10) Uani 1 1 d . . . . .
H47A H 0.220166 0.532225 0.619678 0.103 Uiso 1 1 calc R U . . .
H47B H 0.107049 0.538253 0.645530 0.103 Uiso 1 1 calc R U . . .
H47C H 0.213144 0.574060 0.686048 0.103 Uiso 1 1 calc R U . . .
F3 F -0.0844(3) 0.92642(18) 0.5507(3) 0.1683(17) Uani 1 1 d . . . . .
C46 C 0.1299(3) 0.70519(19) 0.69231(16) 0.0618(8) Uani 1 1 d . . . . .
H46A H 0.184308 0.680090 0.723437 0.093 Uiso 1 1 calc R U . . .
H46B H 0.057876 0.698256 0.703576 0.093 Uiso 1 1 calc R U . . .
H46C H 0.148643 0.750622 0.697271 0.093 Uiso 1 1 calc R U . . .
C29 C 0.4758(3) 0.82332(17) 0.72417(18) 0.0646(9) Uani 1 1 d . . . . .
H29 H 0.539667 0.798089 0.736431 0.078 Uiso 1 1 calc R U . . .
O3 O -0.3047(3) 0.86209(18) 0.5027(3) 0.1354(15) Uani 1 1 d . . . . .
C10 C 0.1917(3) 0.46484(19) 0.21396(17) 0.0645(9) Uani 1 1 d . . . . .
H10 H 0.260006 0.486061 0.219974 0.077 Uiso 1 1 calc R U . . .
C48 C 0.1148(3) 0.56088(16) 0.4742(2) 0.0640(9) Uani 1 1 d . . . . .
H48A H 0.142340 0.572348 0.432826 0.096 Uiso 1 1 calc R U . . .
H48B H 0.039522 0.545743 0.461204 0.096 Uiso 1 1 calc R U . . .
H48C H 0.160293 0.526978 0.498812 0.096 Uiso 1 1 calc R U . . .
O2 O -0.1459(3) 0.8018(2) 0.48527(19) 0.1184(12) Uani 1 1 d . . . . .
C12 C 0.0262(3) 0.42834(18) 0.14153(19) 0.0666(9) Uani 1 1 d . . . . .
H12 H -0.019215 0.423445 0.097753 0.080 Uiso 1 1 calc R U . . .
C38 C 0.4213(4) 0.6353(2) 0.83488(17) 0.0744(10) Uani 1 1 d . . . . .
H38 H 0.403563 0.646277 0.877726 0.089 Uiso 1 1 calc R U . . .
F2 F -0.1713(4) 0.91320(18) 0.6301(2) 0.1638(16) Uani 1 1 d . . . . .
C16 C 0.2912(3) 0.6560(2) 0.30142(17) 0.0708(10) Uani 1 1 d . . . . .
H16 H 0.290698 0.613186 0.285760 0.085 Uiso 1 1 calc R U . . .
C22 C 0.3894(4) 0.93997(17) 0.53604(19) 0.0721(10) Uani 1 1 d . . . . .
H22 H 0.449899 0.966625 0.553190 0.087 Uiso 1 1 calc R U . . .
C36 C 0.4913(4) 0.55884(19) 0.76252(19) 0.0788(12) Uani 1 1 d . . . . .
H36 H 0.521907 0.518225 0.756604 0.095 Uiso 1 1 calc R U . . .
C19 C 0.2891(4) 0.78212(19) 0.34867(18) 0.0811(13) Uani 1 1 d . . . . .
H19 H 0.286117 0.824985 0.363781 0.097 Uiso 1 1 calc R U . . .
C11 C 0.1254(3) 0.4602(2) 0.14898(18) 0.0715(10) Uani 1 1 d . . . . .
H11 H 0.147839 0.478661 0.110325 0.086 Uiso 1 1 calc R U . . .
C30 C 0.4734(4) 0.8857(2) 0.7506(2) 0.0854(13) Uani 1 1 d . . . . .
H30 H 0.536201 0.902697 0.779545 0.102 Uiso 1 1 calc R U . . .
C17 C 0.2750(4) 0.7060(2) 0.25396(18) 0.0785(11) Uani 1 1 d . . . . .
H17 H 0.265940 0.697395 0.206323 0.094 Uiso 1 1 calc R U . . .
C32 C 0.2868(4) 0.89823(18) 0.6914(2) 0.0744(11) Uani 1 1 d . . . . .
H32 H 0.222574 0.923348 0.681035 0.089 Uiso 1 1 calc R U . . .
C24 C 0.1952(4) 0.92714(18) 0.4961(2) 0.0758(11) Uani 1 1 d . . . . .
H24 H 0.124181 0.944974 0.485873 0.091 Uiso 1 1 calc R U . . .
C5 C 0.2663(3) 0.3570(2) 0.55937(14) 0.0820(12) Uani 1 1 d . U . . .
H5 H 0.202399 0.337044 0.534783 0.098 Uiso 1 1 calc DR U . . .
C13 C -0.0041(3) 0.4041(2) 0.1994(2) 0.0771(11) Uani 1 1 d . . . . .
H13 H -0.072730 0.383389 0.194095 0.093 Uiso 1 1 calc R U . . .
C37 C 0.4646(4) 0.5750(2) 0.82560(19) 0.0813(12) Uani 1 1 d . . . . .
H37 H 0.475882 0.544994 0.862101 0.098 Uiso 1 1 calc R U . . .
C23 C 0.2849(4) 0.96587(18) 0.5226(2) 0.0793(12) Uani 1 1 d . . . . .
H23 H 0.274436 1.009764 0.531454 0.095 Uiso 1 1 calc R U . . .
C31 C 0.3793(5) 0.92230(19) 0.7345(2) 0.0879(14) Uani 1 1 d . . . . .
H31 H 0.378001 0.964048 0.752934 0.106 Uiso 1 1 calc R U . . .
C3 C 0.3884(4) 0.3726(2) 0.6606(2) 0.0895(14) Uani 1 1 d . . . . .
H3 H 0.412652 0.363966 0.707906 0.107 Uiso 1 1 calc R U . . .
C49 C -0.1209(4) 0.8808(2) 0.5870(3) 0.0873(13) Uani 1 1 d . . . . .
C18 C 0.2723(5) 0.7684(3) 0.2774(2) 0.1016(17) Uani 1 1 d . . . . .
H18 H 0.258940 0.802439 0.245278 0.122 Uiso 1 1 calc R U . . .
C4 C 0.2964(4) 0.3429(3) 0.6241(2) 0.1042(17) Uani 1 1 d . U . . .
H4 H 0.256456 0.313244 0.645595 0.125 Uiso 1 1 calc R U . . .

loop_
_atom_site_aniso_label
_atom_site_aniso_U_11
_atom_site_aniso_U_22
_atom_site_aniso_U_33
_atom_site_aniso_U_23
_atom_site_aniso_U_13
_atom_site_aniso_U_12
Fe2 0.03199(19) 0.0302(2) 0.03242(19) 0.00009(14) 0.00675(14) 0.00088(14)
Fe1 0.0341(3) 0.0285(3) 0.0423(3) -0.0027(2) 0.0101(2) -0.0004(2)
P1 0.0413(3) 0.0350(3) 0.0341(3) 0.0002(3) 0.0077(3) -0.0045(3)
P2 0.0382(3) 0.0400(4) 0.0331(3) -0.0036(3) 0.0052(2) 0.0010(3)
S1 0.0684(5) 0.0649(6) 0.0782(6) 0.0183(5) 0.0206(4) 0.0012(4)
N1 0.0469(12) 0.0357(12) 0.0478(13) -0.0035(10) 0.0101(10) 0.0039(10)
N5 0.0379(11) 0.0400(12) 0.0527(13) 0.0009(10) 0.0068(10) -0.0048(9)
N3 0.0407(11) 0.0374(12) 0.0461(12) -0.0041(10) 0.0122(9) -0.0035(9)
N2 0.0430(12) 0.0388(12) 0.0419(12) 0.0010(9) 0.0115(9) 0.0033(9)
N4 0.0477(13) 0.0428(13) 0.0476(13) -0.0002(10) 0.0125(10) -0.0036(10)
C40 0.0334(13) 0.0489(16) 0.0442(15) 0.0004(12) 0.0046(11) 0.0001(11)
N6 0.0531(15) 0.0728(19) 0.0694(18) 0.0148(15) 0.0037(13) -0.0304(14)
C7 0.0370(13) 0.0359(14) 0.0490(15) -0.0027(11) 0.0110(11) -0.0007(11)
C1 0.0376(13) 0.0363(14) 0.0355(13) 0.0003(10) 0.0074(10) -0.0028(11)
C44 0.0346(13) 0.0429(15) 0.0553(16) -0.0050(12) 0.0093(11) -0.0074(11)
C43 0.0396(14) 0.0457(16) 0.0528(16) 0.0074(13) 0.0138(12) -0.0049(12)
C41 0.0350(13) 0.0444(15) 0.0517(16) -0.0021(12) 0.0095(11) 0.0046(11)
C14 0.0477(15) 0.0534(17) 0.0360(13) 0.0017(12) 0.0085(11) -0.0090(13)
C6 0.0434(14) 0.0415(15) 0.0488(15) 0.0044(12) 0.0131(12) -0.0007(12)
C8 0.0438(14) 0.0387(14) 0.0482(15) -0.0008(12) 0.0115(12) -0.0014(11)
C28 0.0591(17) 0.0427(15) 0.0372(14) -0.0051(12) 0.0085(12) -0.0050(13)
N7 0.0544(16) 0.087(2) 0.0629(17) 0.0207(16) -0.0024(13) -0.0148(15)
C42 0.0376(14) 0.0536(17) 0.0455(15) 0.0003(12) 0.0151(11) -0.0024(12)
C20 0.0624(17) 0.0358(14) 0.0394(14) 0.0029(11) 0.0085(12) -0.0044(13)
O1 0.134(3) 0.0739(19) 0.087(2) 0.0106(16) 0.0377(18) -0.0185(18)
C34 0.0451(14) 0.0497(16) 0.0334(13) -0.0046(11) -0.0008(11) 0.0035(12)
C26 0.0397(14) 0.0482(16) 0.0470(15) -0.0027(12) 0.0126(11) -0.0052(12)
C27 0.0374(14) 0.067(2) 0.0458(16) -0.0057(14) 0.0077(12) -0.0036(13)
C9 0.0484(16) 0.0426(16) 0.0522(16) -0.0004(13) 0.0071(13) -0.0005(12)
C33 0.071(2) 0.0457(16) 0.0470(16) -0.0041(13) 0.0174(14) 0.0022(15)
C39 0.072(2) 0.0514(18) 0.0404(15) -0.0030(13) 0.0088(14) 0.0056(15)
F1 0.116(2) 0.106(2) 0.181(3) -0.023(2) -0.047(2) 0.0218(19)
C25 0.071(2) 0.0414(17) 0.066(2) 0.0036(15) 0.0044(16) 0.0030(15)
C15 0.076(2) 0.0574(19) 0.0387(15) -0.0017(13) 0.0082(14) 0.0134(16)
C45 0.0467(16) 0.071(2) 0.0488(17) 0.0012(15) -0.0040(13) 0.0005(15)
C2 0.0593(19) 0.066(2) 0.0513(18) 0.0020(15) 0.0072(14) -0.0035(16)
C21 0.075(2) 0.0457(17) 0.0498(17) -0.0015(13) 0.0080(15) -0.0147(15)
C35 0.075(2) 0.062(2) 0.0407(15) -0.0008(14) 0.0026(14) 0.0239(17)
C47 0.072(2) 0.058(2) 0.079(2) 0.0263(18) 0.0226(18) -0.0028(17)
F3 0.133(3) 0.118(3) 0.247(5) 0.057(3) 0.017(3) -0.056(2)
C46 0.0584(19) 0.083(2) 0.0490(17) -0.0073(16) 0.0229(14) -0.0099(17)
C29 0.080(2) 0.055(2) 0.0524(18) -0.0098(15) -0.0033(16) -0.0093(17)
O3 0.082(2) 0.095(2) 0.214(5) 0.028(3) -0.007(2) 0.0154(19)
C10 0.064(2) 0.074(2) 0.0553(19) 0.0024(17) 0.0113(15) -0.0135(17)
C48 0.0593(19) 0.0499(19) 0.082(2) -0.0177(17) 0.0103(17) -0.0140(15)
O2 0.130(3) 0.153(3) 0.087(2) 0.010(2) 0.057(2) 0.012(2)
C12 0.069(2) 0.066(2) 0.0571(19) 0.0079(17) -0.0069(16) 0.0019(18)
C38 0.109(3) 0.077(3) 0.0372(16) 0.0016(16) 0.0126(17) 0.000(2)
F2 0.175(3) 0.115(3) 0.205(4) -0.069(3) 0.047(3) 0.020(2)
C16 0.087(3) 0.078(3) 0.0442(17) -0.0125(17) 0.0060(16) 0.015(2)
C22 0.107(3) 0.0427(18) 0.064(2) -0.0050(16) 0.008(2) -0.019(2)
C36 0.105(3) 0.065(2) 0.059(2) 0.0052(18) -0.004(2) 0.031(2)
C19 0.134(4) 0.059(2) 0.0456(18) 0.0055(16) 0.007(2) -0.037(2)
C11 0.079(2) 0.085(3) 0.0501(19) 0.0077(18) 0.0116(17) -0.003(2)
C30 0.126(4) 0.061(2) 0.060(2) -0.0160(18) -0.003(2) -0.027(3)
C17 0.095(3) 0.103(3) 0.0364(17) -0.0069(19) 0.0112(17) -0.012(2)
C32 0.113(3) 0.051(2) 0.064(2) -0.0062(17) 0.029(2) 0.017(2)
C24 0.098(3) 0.048(2) 0.078(2) 0.0119(18) 0.008(2) 0.016(2)
C5 0.071(2) 0.091(3) 0.085(3) 0.017(2) 0.018(2) -0.034(2)
C13 0.061(2) 0.092(3) 0.068(2) 0.022(2) -0.0124(17) -0.018(2)
C37 0.123(3) 0.067(2) 0.0460(19) 0.0140(17) -0.004(2) 0.015(2)
C23 0.132(4) 0.0363(18) 0.065(2) -0.0015(16) 0.010(2) -0.001(2)
C31 0.158(4) 0.046(2) 0.060(2) -0.0175(17) 0.022(3) -0.007(3)
C3 0.093(3) 0.121(4) 0.052(2) 0.028(2) 0.0068(19) -0.029(3)
C49 0.079(3) 0.057(2) 0.127(4) 0.010(2) 0.021(3) 0.009(2)
C18 0.165(5) 0.093(3) 0.0414(19) 0.018(2) 0.008(2) -0.044(3)
C4 0.111(3) 0.135(4) 0.066(2) 0.038(3) 0.015(2) -0.052(3)

loop_
_atom_type_symbol
_atom_type_description
_atom_type_scat_dispersion_real
_atom_type_scat_dispersion_imag
_atom_type_scat_source
C C 0.0137 0.0067 'International Tables Vol C Tables 4.2.6.8 and 6.1.1.4'
H H 0.0000 0.0000 'International Tables Vol C Tables 4.2.6.8 and 6.1.1.4'
F F 0.0583 0.0400 'International Tables Vol C Tables 4.2.6.8 and 6.1.1.4'
Fe Fe -0.2673 2.5550 'International Tables Vol C Tables 4.2.6.8 and 6.1.1.4'
N N 0.0241 0.0134 'International Tables Vol C Tables 4.2.6.8 and 6.1.1.4'
O O 0.0389 0.0241 'International Tables Vol C Tables 4.2.6.8 and 6.1.1.4'
P P 0.2543 0.3332 'International Tables Vol C Tables 4.2.6.8 and 6.1.1.4'
S S 0.2925 0.4295 'International Tables Vol C Tables 4.2.6.8 and 6.1.1.4'

loop_
_geom_angle_atom_site_label_1
_geom_angle_atom_site_label_2
_geom_angle_atom_site_label_3
_geom_angle
_geom_angle_site_symmetry_1
_geom_angle_site_symmetry_3
_geom_angle_publ_flag
P1 Fe2 P2 82.66(3) . . ?
C40 Fe2 P1 99.38(8) . . ?
C40 Fe2 P2 154.94(8) . . ?
C1 Fe2 P1 88.37(8) . . ?
C1 Fe2 P2 87.80(8) . . ?
C1 Fe2 C40 117.15(11) . . ?
C1 Fe2 C44 87.09(11) . . ?
C1 Fe2 C43 93.35(11) . . ?
C1 Fe2 C41 152.67(11) . . ?
C1 Fe2 C42 130.35(11) . . ?
C44 Fe2 P1 124.97(8) . . ?
C44 Fe2 P2 151.69(9) . . ?
C44 Fe2 C40 38.79(11) . . ?
C43 Fe2 P1 164.43(8) . . ?
C43 Fe2 P2 112.85(8) . . ?
C43 Fe2 C40 66.11(11) . . ?
C43 Fe2 C44 39.85(11) . . ?
C43 Fe2 C41 66.08(11) . . ?
C43 Fe2 C42 39.60(11) . . ?
C41 Fe2 P1 106.75(8) . . ?
C41 Fe2 P2 116.13(8) . . ?
C41 Fe2 C40 39.20(11) . . ?
C41 Fe2 C44 65.57(11) . . ?
C41 Fe2 C42 39.20(11) . . ?
C42 Fe2 P1 141.28(8) . . ?
C42 Fe2 P2 96.85(8) . . ?
C42 Fe2 C40 65.92(11) . . ?
C42 Fe2 C44 66.20(11) . . ?
N1 Fe1 N1 180.00(9) . 3_666 ?
N1 Fe1 N3 90.40(9) 3_666 . ?
N1 Fe1 N3 89.60(9) 3_666 3_666 ?
N1 Fe1 N3 89.60(9) . . ?
N1 Fe1 N3 90.40(9) . 3_666 ?
N1 Fe1 N2 88.38(9) . . ?
N1 Fe1 N2 88.38(9) 3_666 3_666 ?
N1 Fe1 N2 91.62(9) . 3_666 ?
N1 Fe1 N2 91.62(9) 3_666 . ?
N3 Fe1 N3 180.0 3_666 . ?
N3 Fe1 N2 75.23(8) . . ?
N3 Fe1 N2 75.23(8) 3_666 3_666 ?
N3 Fe1 N2 104.77(8) 3_666 . ?
N3 Fe1 N2 104.77(8) . 3_666 ?
N2 Fe1 N2 180.0 . 3_666 ?
C14 P1 Fe2 120.06(9) . . ?
C14 P1 C26 103.09(13) . . ?
C20 P1 Fe2 118.01(10) . . ?
C20 P1 C14 103.55(13) . . ?
C20 P1 C26 104.72(14) . . ?
C26 P1 Fe2 105.50(9) . . ?
C28 P2 Fe2 121.03(10) . . ?
C28 P2 C34 102.58(13) . . ?
C28 P2 C27 102.65(14) . . ?
C34 P2 Fe2 116.43(9) . . ?
C34 P2 C27 105.22(14) . . ?
C27 P2 Fe2 107.14(9) . . ?
O1 S1 O2 111.4(2) . . ?
O1 S1 C49 104.2(2) . . ?
O3 S1 O1 117.1(2) . . ?
O3 S1 O2 114.7(3) . . ?
O3 S1 C49 105.2(2) . . ?
O2 S1 C49 102.3(2) . . ?
C1 N1 Fe1 175.2(2) . . ?
C7 N5 N6 127.3(2) . . ?
C7 N5 C8 106.1(2) . . ?
C8 N5 N6 126.6(2) . . ?
N4 N3 Fe1 136.12(17) . . ?
C7 N3 Fe1 114.74(18) . . ?
C7 N3 N4 109.1(2) . . ?
C6 N2 Fe1 116.51(17) . . ?
C2 N2 Fe1 125.6(2) . . ?
C2 N2 C6 117.9(3) . . ?
C8 N4 N3 106.7(2) . . ?
C44 C40 Fe2 70.01(15) . . ?
C44 C40 C41 107.5(2) . . ?
C44 C40 C45 125.9(3) . . ?
C41 C40 Fe2 69.23(15) . . ?
C41 C40 C45 126.2(3) . . ?
C45 C40 Fe2 131.8(2) . . ?
N5 N6 H6A 120.0 . . ?
N5 N6 H6B 120.0 . . ?
H6A N6 H6B 120.0 . . ?
N5 C7 C6 129.9(2) . . ?
N3 C7 N5 108.6(2) . . ?
N3 C7 C6 121.5(2) . . ?
N1 C1 Fe2 177.8(2) . . ?
C40 C44 Fe2 71.20(15) . . ?
C40 C44 C43 108.1(2) . . ?
C40 C44 C48 125.5(3) . . ?
C43 C44 Fe2 69.07(15) . . ?
C43 C44 C48 126.2(3) . . ?
C48 C44 Fe2 129.0(2) . . ?
C44 C43 Fe2 71.08(15) . . ?
C44 C43 C47 125.3(3) . . ?
C42 C43 Fe2 70.82(15) . . ?
C42 C43 C44 107.7(2) . . ?
C42 C43 C47 126.7(3) . . ?
C47 C43 Fe2 127.8(2) . . ?
Fe2 C41 H41 124.0 . . ?
C40 C41 Fe2 71.57(15) . . ?
C40 C41 H41 125.5 . . ?
C42 C41 Fe2 70.59(15) . . ?
C42 C41 C40 109.0(2) . . ?
C42 C41 H41 125.5 . . ?
C15 C14 P1 118.7(2) . . ?
C19 C14 P1 123.0(3) . . ?
C19 C14 C15 118.2(3) . . ?
N2 C6 C7 112.0(2) . . ?
N2 C6 C5 117.5(2) . . ?
C5 C6 C7 130.5(3) . . ?
N5 C8 C9 126.7(2) . . ?
N4 C8 N5 109.5(2) . . ?
N4 C8 C9 123.9(3) . . ?
C33 C28 P2 121.0(2) . . ?
C33 C28 C29 118.2(3) . . ?
C29 C28 P2 120.8(3) . . ?
C9 N7 C13 116.5(3) . . ?
C43 C42 Fe2 69.57(15) . . ?
C43 C42 C46 126.1(3) . . ?
C41 C42 Fe2 70.21(15) . . ?
C41 C42 C43 107.5(2) . . ?
C41 C42 C46 125.8(3) . . ?
C46 C42 Fe2 131.7(2) . . ?
C25 C20 P1 119.7(2) . . ?
C25 C20 C21 118.4(3) . . ?
C21 C20 P1 121.7(2) . . ?
C39 C34 P2 121.6(2) . . ?
C35 C34 P2 119.9(2) . . ?
C35 C34 C39 118.1(3) . . ?
P1 C26 H26A 109.5 . . ?
P1 C26 H26B 109.5 . . ?
H26A C26 H26B 108.1 . . ?
C27 C26 P1 110.84(18) . . ?
C27 C26 H26A 109.5 . . ?
C27 C26 H26B 109.5 . . ?
P2 C27 H27A 109.3 . . ?
P2 C27 H27B 109.3 . . ?
C26 C27 P2 111.46(18) . . ?
C26 C27 H27A 109.3 . . ?
C26 C27 H27B 109.3 . . ?
H27A C27 H27B 108.0 . . ?
N7 C9 C8 117.5(3) . . ?
N7 C9 C10 122.4(3) . . ?
C10 C9 C8 120.1(3) . . ?
C28 C33 H33 119.7 . . ?
C28 C33 C32 120.7(3) . . ?
C32 C33 H33 119.7 . . ?
C34 C39 H39 119.6 . . ?
C34 C39 C38 120.8(3) . . ?
C38 C39 H39 119.6 . . ?
C20 C25 H25 119.6 . . ?
C20 C25 C24 120.8(3) . . ?
C24 C25 H25 119.6 . . ?
C14 C15 H15 119.7 . . ?
C16 C15 C14 120.7(3) . . ?
C16 C15 H15 119.7 . . ?
C40 C45 H45A 109.5 . . ?
C40 C45 H45B 109.5 . . ?
C40 C45 H45C 109.5 . . ?
H45A C45 H45B 109.5 . . ?
H45A C45 H45C 109.5 . . ?
H45B C45 H45C 109.5 . . ?
N2 C2 H2 118.4 . . ?
N2 C2 C3 123.2(3) . . ?
C3 C2 H2 118.4 . . ?
C20 C21 H21 119.9 . . ?
C22 C21 C20 120.2(3) . . ?
C22 C21 H21 119.9 . . ?
C34 C35 H35 119.5 . . ?
C34 C35 C36 120.9(3) . . ?
C36 C35 H35 119.5 . . ?
C43 C47 H47A 109.5 . . ?
C43 C47 H47B 109.5 . . ?
C43 C47 H47C 109.5 . . ?
H47A C47 H47B 109.5 . . ?
H47A C47 H47C 109.5 . . ?
H47B C47 H47C 109.5 . . ?
C42 C46 H46A 109.5 . . ?
C42 C46 H46B 109.5 . . ?
C42 C46 H46C 109.5 . . ?
H46A C46 H46B 109.5 . . ?
H46A C46 H46C 109.5 . . ?
H46B C46 H46C 109.5 . . ?
C28 C29 H29 119.8 . . ?
C30 C29 C28 120.4(4) . . ?
C30 C29 H29 119.8 . . ?
C9 C10 H10 120.6 . . ?
C11 C10 C9 118.9(3) . . ?
C11 C10 H10 120.6 . . ?
C44 C48 H48A 109.5 . . ?
C44 C48 H48B 109.5 . . ?
C44 C48 H48C 109.5 . . ?
H48A C48 H48B 109.5 . . ?
H48A C48 H48C 109.5 . . ?
H48B C48 H48C 109.5 . . ?
C11 C12 H12 120.9 . . ?
C13 C12 H12 120.9 . . ?
C13 C12 C11 118.1(3) . . ?
C39 C38 H38 120.0 . . ?
C37 C38 C39 119.9(3) . . ?
C37 C38 H38 120.0 . . ?
C15 C16 H16 119.7 . . ?
C17 C16 C15 120.7(4) . . ?
C17 C16 H16 119.7 . . ?
C21 C22 H22 119.6 . . ?
C23 C22 C21 120.8(3) . . ?
C23 C22 H22 119.6 . . ?
C35 C36 H36 119.9 . . ?
C37 C36 C35 120.2(3) . . ?
C37 C36 H36 119.9 . . ?
C14 C19 H19 119.9 . . ?
C14 C19 C18 120.2(4) . . ?
C18 C19 H19 119.9 . . ?
C10 C11 H11 120.3 . . ?
C12 C11 C10 119.4(3) . . ?
C12 C11 H11 120.3 . . ?
C29 C30 H30 119.9 . . ?
C31 C30 C29 120.2(4) . . ?
C31 C30 H30 119.9 . . ?
C16 C17 H17 120.4 . . ?
C18 C17 C16 119.2(3) . . ?
C18 C17 H17 120.4 . . ?
C33 C32 H32 120.0 . . ?
C31 C32 C33 119.9(4) . . ?
C31 C32 H32 120.0 . . ?
C25 C24 H24 120.1 . . ?
C23 C24 C25 119.8(4) . . ?
C23 C24 H24 120.1 . . ?
C6 C5 H5 117.7 . . ?
C4 C5 C6 124.6(3) . . ?
C4 C5 H5 117.7 . . ?
N7 C13 C12 124.7(4) . . ?
N7 C13 H13 117.6 . . ?
C12 C13 H13 117.6 . . ?
C38 C37 H37 120.0 . . ?
C36 C37 C38 120.0(3) . . ?
C36 C37 H37 120.0 . . ?
C22 C23 C24 120.0(3) . . ?
C22 C23 H23 120.0 . . ?
C24 C23 H23 120.0 . . ?
C30 C31 C32 120.5(4) . . ?
C30 C31 H31 119.7 . . ?
C32 C31 H31 119.7 . . ?
C2 C3 H3 120.6 . . ?
C4 C3 C2 118.8(3) . . ?
C4 C3 H3 120.6 . . ?
F1 C49 S1 113.3(3) . . ?
F1 C49 F3 108.8(4) . . ?
F1 C49 F2 105.8(5) . . ?
F3 C49 S1 112.6(4) . . ?
F3 C49 F2 103.7(4) . . ?
F2 C49 S1 112.0(3) . . ?
C19 C18 H18 119.5 . . ?
C17 C18 C19 121.0(4) . . ?
C17 C18 H18 119.5 . . ?
C5 C4 C3 118.0(4) . . ?
C5 C4 H4 121.0 . . ?
C3 C4 H4 121.0 . . ?

loop_
_geom_bond_atom_site_label_1
_geom_bond_atom_site_label_2
_geom_bond_distance
_geom_bond_site_symmetry_2
_geom_bond_publ_flag
Fe2 P1 2.1840(7) . ?
Fe2 P2 2.1841(7) . ?
Fe2 C40 2.132(3) . ?
Fe2 C1 1.845(3) . ?
Fe2 C44 2.116(3) . ?
Fe2 C43 2.089(3) . ?
Fe2 C41 2.101(3) . ?
Fe2 C42 2.106(3) . ?
Fe1 N1 2.073(2) . ?
Fe1 N1 2.073(2) 3_666 ?
Fe1 N3 2.155(2) . ?
Fe1 N3 2.155(2) 3_666 ?
Fe1 N2 2.220(2) . ?
Fe1 N2 2.220(2) 3_666 ?
P1 C14 1.831(3) . ?
P1 C20 1.827(3) . ?
P1 C26 1.842(3) . ?
P2 C28 1.835(3) . ?
P2 C34 1.837(3) . ?
P2 C27 1.854(3) . ?
S1 O1 1.412(3) . ?
S1 O3 1.393(3) . ?
S1 O2 1.438(3) . ?
S1 C49 1.801(5) . ?
N1 C1 1.164(3) . ?
N5 N6 1.410(3) . ?
N5 C7 1.350(3) . ?
N5 C8 1.371(4) . ?
N3 N4 1.359(3) . ?
N3 C7 1.324(3) . ?
N2 C6 1.356(4) . ?
N2 C2 1.321(4) . ?
N4 C8 1.323(4) . ?
C40 C44 1.411(4) . ?
C40 C41 1.420(4) . ?
C40 C45 1.494(4) . ?
N6 H6A 0.8600 . ?
N6 H6B 0.8600 . ?
C7 C6 1.468(4) . ?
C44 C43 1.433(4) . ?
C44 C48 1.497(4) . ?
C43 C42 1.421(4) . ?
C43 C47 1.501(4) . ?
C41 H41 0.9300 . ?
C41 C42 1.411(4) . ?
C14 C15 1.389(4) . ?
C14 C19 1.379(5) . ?
C6 C5 1.404(4) . ?
C8 C9 1.463(4) . ?
C28 C33 1.382(4) . ?
C28 C29 1.397(4) . ?
N7 C9 1.333(4) . ?
N7 C13 1.340(4) . ?
C42 C46 1.504(4) . ?
C20 C25 1.387(5) . ?
C20 C21 1.391(4) . ?
C34 C39 1.388(4) . ?
C34 C35 1.385(4) . ?
C26 H26A 0.9700 . ?
C26 H26B 0.9700 . ?
C26 C27 1.539(4) . ?
C27 H27A 0.9700 . ?
C27 H27B 0.9700 . ?
C9 C10 1.378(4) . ?
C33 H33 0.9300 . ?
C33 C32 1.386(5) . ?
C39 H39 0.9300 . ?
C39 C38 1.392(5) . ?
F1 C49 1.284(5) . ?
C25 H25 0.9300 . ?
C25 C24 1.388(5) . ?
C15 H15 0.9300 . ?
C15 C16 1.380(4) . ?
C45 H45A 0.9600 . ?
C45 H45B 0.9600 . ?
C45 H45C 0.9600 . ?
C2 H2 0.9300 . ?
C2 C3 1.381(5) . ?
C21 H21 0.9300 . ?
C21 C22 1.383(5) . ?
C35 H35 0.9300 . ?
C35 C36 1.385(5) . ?
C47 H47A 0.9600 . ?
C47 H47B 0.9600 . ?
C47 H47C 0.9600 . ?
F3 C49 1.303(5) . ?
C46 H46A 0.9600 . ?
C46 H46B 0.9600 . ?
C46 H46C 0.9600 . ?
C29 H29 0.9300 . ?
C29 C30 1.381(5) . ?
C10 H10 0.9300 . ?
C10 C11 1.370(5) . ?
C48 H48A 0.9600 . ?
C48 H48B 0.9600 . ?
C48 H48C 0.9600 . ?
C12 H12 0.9300 . ?
C12 C11 1.363(5) . ?
C12 C13 1.348(5) . ?
C38 H38 0.9300 . ?
C38 C37 1.371(6) . ?
F2 C49 1.313(6) . ?
C16 H16 0.9300 . ?
C16 C17 1.368(6) . ?
C22 H22 0.9300 . ?
C22 C23 1.364(6) . ?
C36 H36 0.9300 . ?
C36 C37 1.371(6) . ?
C19 H19 0.9300 . ?
C19 C18 1.393(5) . ?
C11 H11 0.9300 . ?
C30 H30 0.9300 . ?
C30 C31 1.360(7) . ?
C17 H17 0.9300 . ?
C17 C18 1.362(6) . ?
C32 H32 0.9300 . ?
C32 C31 1.367(6) . ?
C24 H24 0.9300 . ?
C24 C23 1.374(6) . ?
C5 H5 0.9300 . ?
C5 C4 1.277(5) . ?
C13 H13 0.9300 . ?
C37 H37 0.9300 . ?
C23 H23 0.9300 . ?
C31 H31 0.9300 . ?
C3 H3 0.9300 . ?
C3 C4 1.355(6) . ?
C18 H18 0.9300 . ?
C4 H4 0.9300 . ?

loop_
_geom_torsion_atom_site_label_1
_geom_torsion_atom_site_label_2
_geom_torsion_atom_site_label_3
_geom_torsion_atom_site_label_4
_geom_torsion
_geom_torsion_site_symmetry_1
_geom_torsion_site_symmetry_2
_geom_torsion_site_symmetry_3
_geom_torsion_site_symmetry_4
_geom_torsion_publ_flag
Fe2 P1 C14 C15 -40.8(3) . . . . ?
Fe2 P1 C14 C19 135.8(3) . . . . ?
Fe2 P1 C20 C25 -59.9(3) . . . . ?
Fe2 P1 C20 C21 114.4(2) . . . . ?
Fe2 P1 C26 C27 -38.5(2) . . . . ?
Fe2 P2 C28 C33 5.8(3) . . . . ?
Fe2 P2 C28 C29 -171.1(2) . . . . ?
Fe2 P2 C34 C39 -108.1(2) . . . . ?
Fe2 P2 C34 C35 64.4(3) . . . . ?
Fe2 P2 C27 C26 24.0(2) . . . . ?
Fe2 C40 C44 C43 59.44(18) . . . . ?
Fe2 C40 C44 C48 -125.0(3) . . . . ?
Fe2 C40 C41 C42 -60.96(18) . . . . ?
Fe2 C44 C43 C42 61.69(18) . . . . ?
Fe2 C44 C43 C47 -123.4(3) . . . . ?
Fe2 C43 C42 C41 60.23(18) . . . . ?
Fe2 C43 C42 C46 -127.4(3) . . . . ?
Fe2 C41 C42 C43 -59.82(18) . . . . ?
Fe2 C41 C42 C46 127.8(3) . . . . ?
Fe1 N3 N4 C8 -179.9(2) . . . . ?
Fe1 N3 C7 N5 -179.84(17) . . . . ?
Fe1 N3 C7 C6 1.6(3) . . . . ?
Fe1 N2 C6 C7 0.3(3) . . . . ?
Fe1 N2 C6 C5 -178.6(3) . . . . ?
Fe1 N2 C2 C3 178.8(3) . . . . ?
P1 C14 C15 C16 -180.0(3) . . . . ?
P1 C14 C19 C18 -179.9(4) . . . . ?
P1 C20 C25 C24 174.0(3) . . . . ?
P1 C20 C21 C22 -173.5(3) . . . . ?
P1 C26 C27 P2 9.0(3) . . . . ?
P2 C28 C33 C32 -177.4(3) . . . . ?
P2 C28 C29 C30 175.8(3) . . . . ?
P2 C34 C39 C38 171.3(3) . . . . ?
P2 C34 C35 C36 -172.4(3) . . . . ?
N5 C7 C6 N2 -179.5(3) . . . . ?
N5 C7 C6 C5 -0.7(5) . . . . ?
N5 C8 C9 N7 13.1(5) . . . . ?
N5 C8 C9 C10 -165.7(3) . . . . ?
N3 N4 C8 N5 0.7(3) . . . . ?
N3 N4 C8 C9 -179.6(3) . . . . ?
N3 C7 C6 N2 -1.3(4) . . . . ?
N3 C7 C6 C5 177.5(4) . . . . ?
N2 C6 C5 C4 -0.8(7) . . . . ?
N2 C2 C3 C4 0.1(7) . . . . ?
N4 N3 C7 N5 1.1(3) . . . . ?
N4 N3 C7 C6 -177.5(2) . . . . ?
N4 C8 C9 N7 -166.6(3) . . . . ?
N4 C8 C9 C10 14.6(5) . . . . ?
C40 C44 C43 Fe2 -60.78(18) . . . . ?
C40 C44 C43 C42 0.9(3) . . . . ?
C40 C44 C43 C47 175.8(3) . . . . ?
C40 C41 C42 Fe2 61.57(18) . . . . ?
C40 C41 C42 C43 1.7(3) . . . . ?
C40 C41 C42 C46 -170.6(3) . . . . ?
N6 N5 C7 N3 -178.3(3) . . . . ?
N6 N5 C7 C6 0.1(5) . . . . ?
N6 N5 C8 N4 177.7(3) . . . . ?
N6 N5 C8 C9 -2.1(5) . . . . ?
C7 N5 C8 N4 -0.1(3) . . . . ?
C7 N5 C8 C9 -179.8(3) . . . . ?
C7 N3 N4 C8 -1.1(3) . . . . ?
C7 C6 C5 C4 -179.6(5) . . . . ?
C44 C40 C41 Fe2 59.77(18) . . . . ?
C44 C40 C41 C42 -1.2(3) . . . . ?
C44 C43 C42 Fe2 -61.85(18) . . . . ?
C44 C43 C42 C41 -1.6(3) . . . . ?
C44 C43 C42 C46 170.7(3) . . . . ?
C41 C40 C44 Fe2 -59.28(18) . . . . ?
C41 C40 C44 C43 0.2(3) . . . . ?
C41 C40 C44 C48 175.7(3) . . . . ?
C14 P1 C20 C25 75.4(3) . . . . ?
C14 P1 C20 C21 -110.2(3) . . . . ?
C14 P1 C26 C27 -165.2(2) . . . . ?
C14 C15 C16 C17 -0.6(6) . . . . ?
C14 C19 C18 C17 0.8(8) . . . . ?
C6 N2 C2 C3 0.1(5) . . . . ?
C6 C5 C4 C3 1.0(9) . . . . ?
C8 N5 C7 N3 -0.6(3) . . . . ?
C8 N5 C7 C6 177.8(3) . . . . ?
C8 C9 C10 C11 177.5(3) . . . . ?
C28 P2 C34 C39 26.4(3) . . . . ?
C28 P2 C34 C35 -161.1(3) . . . . ?
C28 P2 C27 C26 -104.5(2) . . . . ?
C28 C33 C32 C31 1.3(5) . . . . ?
C28 C29 C30 C31 1.8(6) . . . . ?
N7 C9 C10 C11 -1.3(6) . . . . ?
C20 P1 C14 C15 -175.0(3) . . . . ?
C20 P1 C14 C19 1.5(3) . . . . ?
C20 P1 C26 C27 86.8(2) . . . . ?
C20 C25 C24 C23 -0.8(6) . . . . ?
C20 C21 C22 C23 -0.1(5) . . . . ?
O1 S1 C49 F1 48.6(4) . . . . ?
O1 S1 C49 F3 172.6(4) . . . . ?
O1 S1 C49 F2 -71.0(4) . . . . ?
C34 P2 C28 C33 -126.0(3) . . . . ?
C34 P2 C28 C29 57.1(3) . . . . ?
C34 P2 C27 C26 148.5(2) . . . . ?
C34 C39 C38 C37 1.0(6) . . . . ?
C34 C35 C36 C37 0.9(6) . . . . ?
C26 P1 C14 C15 76.1(3) . . . . ?
C26 P1 C14 C19 -107.4(3) . . . . ?
C26 P1 C20 C25 -176.9(2) . . . . ?
C26 P1 C20 C21 -2.5(3) . . . . ?
C27 P2 C28 C33 125.0(3) . . . . ?
C27 P2 C28 C29 -52.0(3) . . . . ?
C27 P2 C34 C39 133.4(3) . . . . ?
C27 P2 C34 C35 -54.1(3) . . . . ?
C9 N7 C13 C12 -0.2(6) . . . . ?
C9 C10 C11 C12 -0.6(6) . . . . ?
C33 C28 C29 C30 -1.2(5) . . . . ?
C33 C32 C31 C30 -0.8(6) . . . . ?
C39 C34 C35 C36 0.4(5) . . . . ?
C39 C38 C37 C36 0.3(7) . . . . ?
C25 C20 C21 C22 0.9(5) . . . . ?
C25 C24 C23 C22 1.6(6) . . . . ?
C15 C14 C19 C18 -3.4(6) . . . . ?
C15 C16 C17 C18 -2.1(7) . . . . ?
C45 C40 C44 Fe2 127.7(3) . . . . ?
C45 C40 C44 C43 -172.8(3) . . . . ?
C45 C40 C44 C48 2.7(5) . . . . ?
C45 C40 C41 Fe2 -127.3(3) . . . . ?
C45 C40 C41 C42 171.8(3) . . . . ?
C2 N2 C6 C7 179.2(3) . . . . ?
C2 N2 C6 C5 0.2(4) . . . . ?
C2 C3 C4 C5 -0.7(9) . . . . ?
C21 C20 C25 C24 -0.5(5) . . . . ?
C21 C22 C23 C24 -1.2(6) . . . . ?
C35 C34 C39 C38 -1.3(5) . . . . ?
C35 C36 C37 C38 -1.2(7) . . . . ?
C47 C43 C42 Fe2 123.3(3) . . . . ?
C47 C43 C42 C41 -176.4(3) . . . . ?
C47 C43 C42 C46 -4.1(5) . . . . ?
C29 C28 C33 C32 -0.4(5) . . . . ?
C29 C30 C31 C32 -0.8(7) . . . . ?
O3 S1 C49 F1 172.3(4) . . . . ?
O3 S1 C49 F3 -63.8(4) . . . . ?
O3 S1 C49 F2 52.7(5) . . . . ?
C48 C44 C43 Fe2 123.7(3) . . . . ?
C48 C44 C43 C42 -174.6(3) . . . . ?
C48 C44 C43 C47 0.3(5) . . . . ?
O2 S1 C49 F1 -67.5(4) . . . . ?
O2 S1 C49 F3 56.4(4) . . . . ?
O2 S1 C49 F2 172.9(4) . . . . ?
C16 C17 C18 C19 2.0(8) . . . . ?
C19 C14 C15 C16 3.3(5) . . . . ?
C11 C12 C13 N7 -1.6(7) . . . . ?
C13 N7 C9 C8 -177.2(3) . . . . ?
C13 N7 C9 C10 1.6(5) . . . . ?
C13 C12 C11 C10 1.9(6) . . . . ?
